data_1550199
loop_
_publ_author_name
'Zang, Shuang-Quan'
'Xi, Xiao-Juan'
'Yang, Jin-Sen'
'Wang, Jia-Yin'
'Dong, Xi-Yan'

_publ_section_title
;
 New stable isomorphous Ag34 and Ag33Au nanoclusters with open shell
 electronic structure
;
_journal_name_full Nanoscale
_journal_paper_doi 10.1039/C8NR07714B
_journal_year 2018
_chemical_formula_moiety 'C162 H168 Ag33 Au1 F27 N6 O24 S20'
_chemical_formula_sum 'C162 H168 Ag33 Au F27 N6 O24 S20'
_chemical_formula_weight 7493.89
_space_group_crystal_system trigonal
_space_group_IT_number 167
_space_group_name_Hall '-R 3 2"c'
_space_group_name_H-M_alt 'R -3 c'
_symmetry_space_group_name_Hall '-R 3 2"c'
_symmetry_space_group_name_H-M 'R -3 c :H'
_atom_sites_solution_hydrogens mixed
_audit_creation_date 2018-09-13
_audit_creation_method
;
Olex2 1.2
(compiled 2018.05.29 svn.r3508 for OlexSys, GUI svn.r5506)
;
_audit_update_record
;
2018-09-17 deposited with the CCDC.
2018-11-05 downloaded from the CCDC.
;
_cell_angle_alpha 90
_cell_angle_beta 90
_cell_angle_gamma 120
_cell_formula_units_Z 6
_cell_length_a 30.3706(5)
_cell_length_b 30.3706(5)
_cell_length_c 39.4126(8)
_cell_measurement_reflns_used 7332
_cell_measurement_temperature 150.01(10)
_cell_measurement_theta_max 71.7110
_cell_measurement_theta_min 2.8050
_cell_volume 31482.7(10)
_computing_cell_refinement 'CrysAlisPro 1.171.39.28b (Rigaku OD, 2015)'
_computing_data_collection 'CrysAlisPro 1.171.39.28b (Rigaku OD, 2015)'
_computing_data_reduction 'CrysAlisPro 1.171.39.28b (Rigaku OD, 2015)'
_computing_molecular_graphics 'Olex2 (Dolomanov et al., 2009)'
_computing_publication_material 'Olex2 (Dolomanov et al., 2009)'
_computing_structure_refinement 'ShelXL (Sheldrick, 2015)'
_diffrn_ambient_environment N~2~
_diffrn_ambient_temperature 150.01(10)
_diffrn_detector 'CCD plate'
_diffrn_measured_fraction_theta_full 0.999
_diffrn_measured_fraction_theta_max 0.986
_diffrn_measurement_details
;
List of Runs (angles in degrees, time in seconds):

  # Type    Start    End  Width  t~exp~   \w     \q     \k     \f   Frames
#--------------------------------------------------------------------------
  1  \w    -29.00  -1.00   0.50    2.50    --    0.00  38.00   0.00   56
  2  \w     33.00  84.00   0.50    2.50    --    0.00  38.00   0.00  102
  3  \w     16.00  45.00   0.50   11.00    --   97.60 -61.00 -60.00   58
  4  \w     87.00 180.00   0.50   11.00    --   97.60  45.00   0.00  186
  5  \w     95.00 184.00   0.50   11.00    --   97.60  45.00 -30.00  178
  6  \w     66.00  95.00   0.50   11.00    --   97.60 -61.00 -60.00   58
  7  \w      9.00 127.00   0.50   11.00    --   97.60 -61.00  30.00  236
;
_diffrn_measurement_device 'four-circle diffractometer'
_diffrn_measurement_device_type 'XtaLAB AFC12 (RINC): Kappa single'
_diffrn_measurement_method '\w scans'
_diffrn_orient_matrix_type 'CrysAlisPro convention (1999,Acta A55,543-557)'
_diffrn_orient_matrix_UB_11 -0.0542727000
_diffrn_orient_matrix_UB_12 -0.0219695000
_diffrn_orient_matrix_UB_13 0.0141107000
_diffrn_orient_matrix_UB_21 0.0068740000
_diffrn_orient_matrix_UB_22 -0.0388844000
_diffrn_orient_matrix_UB_23 0.0209750000
_diffrn_orient_matrix_UB_31 0.0209100000
_diffrn_orient_matrix_UB_32 0.0379324000
_diffrn_orient_matrix_UB_33 0.0298200000
_diffrn_radiation_monochromator graphite
_diffrn_radiation_probe x-ray
_diffrn_radiation_type CuK\a
_diffrn_radiation_wavelength 1.54184
_diffrn_reflns_av_R_equivalents 0.0439
_diffrn_reflns_av_unetI/netI 0.0370
_diffrn_reflns_Laue_measured_fraction_full 0.999
_diffrn_reflns_Laue_measured_fraction_max 0.986
_diffrn_reflns_limit_h_max 37
_diffrn_reflns_limit_h_min -34
_diffrn_reflns_limit_k_max 36
_diffrn_reflns_limit_k_min -35
_diffrn_reflns_limit_l_max 48
_diffrn_reflns_limit_l_min -34
_diffrn_reflns_number 31150
_diffrn_reflns_point_group_measured_fraction_full 0.999
_diffrn_reflns_point_group_measured_fraction_max 0.986
_diffrn_reflns_theta_full 67.684
_diffrn_reflns_theta_max 73.291
_diffrn_reflns_theta_min 2.802
_diffrn_source 'fine-focus sealed X-ray tube'
_diffrn_source_type 'Enhance (Cu) X-ray Source'
_exptl_absorpt_coefficient_mu 27.889
_exptl_absorpt_correction_T_max 1.00000
_exptl_absorpt_correction_T_min 0.43439
_exptl_absorpt_correction_type multi-scan
_exptl_absorpt_process_details
;
CrysAlisPro 1.171.39.28b (Rigaku Oxford Diffraction, 2015)
Empirical absorption correction using spherical harmonics,
 implemented in SCALE3 ABSPACK scaling algorithm.
;
_exptl_crystal_colour black
_exptl_crystal_colour_primary black
_exptl_crystal_density_diffrn 2.372
_exptl_crystal_description hexagonal
_exptl_crystal_F_000 21402
_exptl_crystal_size_max 0.16
_exptl_crystal_size_mid 0.15
_exptl_crystal_size_min 0.14
_refine_diff_density_max 2.066
_refine_diff_density_min -1.328
_refine_diff_density_rms 0.155
_refine_ls_extinction_method none
_refine_ls_goodness_of_fit_ref 1.022
_refine_ls_hydrogen_treatment constr
_refine_ls_matrix_type full
_refine_ls_number_parameters 519
_refine_ls_number_reflns 6945
_refine_ls_number_restraints 312
_refine_ls_restrained_S_all 1.022
_refine_ls_R_factor_all 0.0796
_refine_ls_R_factor_gt 0.0536
_refine_ls_shift/su_max 0.002
_refine_ls_shift/su_mean 0.000
_refine_ls_structure_factor_coef Fsqd
_refine_ls_weighting_details 'w=1/[\s^2^(Fo^2^)+(0.0902P)^2^+417.4030P] where P=(Fo^2^+2Fc^2^)/3'
_refine_ls_weighting_scheme calc
_refine_ls_wR_factor_gt 0.1472
_refine_ls_wR_factor_ref 0.1718
_reflns_Friedel_coverage 0.000
_reflns_number_gt 4817
_reflns_number_total 6945
_reflns_threshold_expression 'I > 2\s(I)'
_cod_data_source_file c8nr07714b2.cif
_cod_data_source_block ag33au
_cod_original_cell_volume 31482.8(12)
_cod_database_code 1550199
_shelx_shelxl_version_number 2016/6
_chemical_oxdiff_formula 'C H Ag Au F N O S'
_chemical_oxdiff_usercomment 'C H Ag Au F N O S'
_shelx_space_group_comment
;
The symmetry employed for this shelxl refinement is uniquely defined
by the following loop, which should always be used as a source of
symmetry information in preference to the above space-group names.
They are only intended as comments.
;
_shelx_estimated_absorpt_t_max 0.112
_shelx_estimated_absorpt_t_min 0.095
_reflns_odcompleteness_completeness 99.86
_reflns_odcompleteness_iscentric 1
_reflns_odcompleteness_theta 66.97
_olex2_refinement_description
;
1. Fixed Uiso
 At 1.2 times of:
  All C(H) groups, All C(H,H) groups
 At 1.5 times of:
  All C(H,H,H) groups
2. Restrained distances
 O3-C22A \\sim O3-C22B
 with sigma of 0.01
 F5-C28 \\sim F6-C28 \\sim F4-C28
 with sigma of 0.01
 F4-F6 \\sim F6-F5
 with sigma of 0.01
 C21B-C16B \\sim C21B-C20B \\sim C19B-C20B \\sim C19B-C18B \\sim C17B-C18B
\\sim C16A-C17A \\sim C17A-
 C18A \\sim C19A-C18A \\sim C20A-C19A \\sim C20A-C21A \\sim C16A-C21A
 with sigma of 0.01
 C16B-C19B \\sim C17B-C20B \\sim C18B-C21B \\sim C16A-C19A \\sim C21A-C18A
\\sim C20A-C17A
 with sigma of 0.01
 C16A-C17B \\sim C19A-C18B \\sim C20B-C21B
 with sigma of 0.01
 S1-C15A \\sim S1-C15B
 with sigma of 0.01
 C6-C5 \\sim C7-C6 \\sim C7-C2 \\sim C3-C2 \\sim C4-C3 \\sim C5-C4
 with sigma of 0.01
3. Restrained planarity
 C16B, C21B, C20B, C19B, C18B, C17B
 with sigma of 0.1
 C16A, C17A, C18A, C19A, C20A, C21A
 with sigma of 0.1
4. Rigid bond restraints
 C17B, C18B, C19B, C20B
 with sigma for 1-2 distances of 0.01 and sigma for 1-3 distances of 0.01
5. Uiso/Uaniso restraints and constraints
N1 \\sim C24A \\sim N1 \\sim C24B: within 2A with sigma of 0.01 and sigma for
terminal atoms of 0.02
C17B \\sim C18B \\sim C19B \\sim C20B: within 2A with sigma of 0.01 and sigma
for terminal atoms of 0.02
S1 \\sim C15A \\sim S1 \\sim C15B: within 2A with sigma of 0.01 and sigma for
terminal atoms of 0.02
N1 \\sim C23A \\sim N1 \\sim C23B: within 2A with sigma of 0.01 and sigma for
terminal atoms of 0.02
Uanis(C28) \\sim Ueq, Uanis(C22B) \\sim Ueq, Uanis(C22A) \\sim Ueq, Uanis(F5)
\\sim Ueq, Uanis(F6) \\sim Ueq, Uanis(F4) \\sim Ueq, Uanis(C21B) \\sim Ueq,
Uanis(F2) \\sim Ueq, Uanis(C5) \\sim Ueq, Uanis(C17A) \\sim Ueq, Uanis(C16B)
\\sim Ueq, Uanis(C19A) \\sim Ueq, Uanis(C21A) \\sim Ueq, Uanis(C17B) \\sim Ueq,
Uanis(C18B) \\sim Ueq, Uanis(C20A) \\sim Ueq, Uanis(C18A) \\sim Ueq,
Uanis(C19B) \\sim Ueq, Uanis(C16A) \\sim Ueq, Uanis(C4) \\sim Ueq, Uanis(O3)
\\sim Ueq, Uanis(Ag3) \\sim Ueq, Uanis(Ag5) \\sim Ueq: with sigma of 0.01 and
sigma for terminal atoms of 0.02
Uanis(C19A) = Uanis(C17A)
6. Others
 Fixed Sof: C15A(0.5) H15A(0.5) H15B(0.5) C16A(0.5) C17A(0.5) H17A(0.5)
 C18A(0.5) H18A(0.5) C19A(0.5) H19A(0.5) C20A(0.5) H20A(0.5) C21A(0.5)
 H21A(0.5) C15B(0.5) H15C(0.5) H15D(0.5) C16B(0.5) C17B(0.5) H17B(0.5)
 C18B(0.5) H18B(0.5) C19B(0.5) H19B(0.5) C20B(0.5) H20B(0.5) C21B(0.5)
 H21B(0.5) C22A(0.5) H22A(0.5) C22B(0.5) H22B(0.5) C23A(0.5) H23A(0.5)
 H23B(0.5) H23C(0.5) C24A(0.5) H24A(0.5) H24B(0.5) H24C(0.5) C23B(0.5)
 H23D(0.5) H23E(0.5) H23F(0.5) C24B(0.5) H24D(0.5) H24E(0.5) H24F(0.5) F4(0.5)
 F5(0.5) F6(0.5) S4(0.33333)
7.a Riding coordinates:
 C23B(H23D,H23E,H23F)
7.b Secondary CH2 refined with riding coordinates:
 C1(H1A,H1B), C8(H8A,H8B), C15A(H15A,H15B), C15B(H15C,H15D)
7.c Aromatic/amide H refined with riding coordinates:
 C3(H3), C4(H4), C5(H5), C6(H6), C7(H7), C10(H10), C11(H11), C12(H12),
 C13(H13), C14(H14), C17A(H17A), C18A(H18A), C19A(H19A), C20A(H20A), C21A(H21A),
  C17B(H17B), C18B(H18B), C19B(H19B), C20B(H20B), C21B(H21B), C22A(H22A),
 C22B(H22B)
7.d Idealised Me refined as rotating group:
 C23A(H23A,H23B,H23C), C24A(H24A,H24B,H24C), C24B(H24D,H24E,H24F)
;
_olex2_submission_special_instructions 'No special instructions were received'
_oxdiff_exptl_absorpt_empirical_details
;
Empirical correction (ABSPACK) includes:
- Absorption correction using spherical harmonics
- Frame scaling
;
_oxdiff_exptl_absorpt_empirical_full_max 2.346
_oxdiff_exptl_absorpt_empirical_full_min 0.627

loop_
_space_group_symop_operation_xyz
'x, y, z'
'-y, x-y, z'
'-x+y, -x, z'
'y, x, -z+1/2'
'x-y, -y, -z+1/2'
'-x, -x+y, -z+1/2'
'x+2/3, y+1/3, z+1/3'
'-y+2/3, x-y+1/3, z+1/3'
'-x+y+2/3, -x+1/3, z+1/3'
'y+2/3, x+1/3, -z+5/6'
'x-y+2/3, -y+1/3, -z+5/6'
'-x+2/3, -x+y+1/3, -z+5/6'
'x+1/3, y+2/3, z+2/3'
'-y+1/3, x-y+2/3, z+2/3'
'-x+y+1/3, -x+2/3, z+2/3'
'y+1/3, x+2/3, -z+7/6'
'x-y+1/3, -y+2/3, -z+7/6'
'-x+1/3, -x+y+2/3, -z+7/6'
'-x, -y, -z'
'y, -x+y, -z'
'x-y, x, -z'
'-y, -x, z-1/2'
'-x+y, y, z-1/2'
'x, x-y, z-1/2'
'-x+2/3, -y+1/3, -z+1/3'
'y+2/3, -x+y+1/3, -z+1/3'
'x-y+2/3, x+1/3, -z+1/3'
'-y+2/3, -x+1/3, z-1/6'
'-x+y+2/3, y+1/3, z-1/6'
'x+2/3, x-y+1/3, z-1/6'
'-x+1/3, -y+2/3, -z+2/3'
'y+1/3, -x+y+2/3, -z+2/3'
'x-y+1/3, x+2/3, -z+2/3'
'-y+1/3, -x+2/3, z+1/6'
'-x+y+1/3, y+2/3, z+1/6'
'x+1/3, x-y+2/3, z+1/6'

loop_
_atom_site_label
_atom_site_type_symbol
_atom_site_fract_x
_atom_site_fract_y
_atom_site_fract_z
_atom_site_U_iso_or_equiv
_atom_site_adp_type
_atom_site_occupancy
_atom_site_site_symmetry_order
_atom_site_calc_flag
_atom_site_refinement_flags_posn
_atom_site_refinement_flags_adp
_atom_site_refinement_flags_occupancy
_atom_site_disorder_assembly
_atom_site_disorder_group
Ag1 Ag 0.72069(3) 0.43761(2) 0.56833(2) 0.05726(19) Uani 1 1 d . . . . .
Ag2 Ag 0.63312(3) 0.26966(3) 0.52656(2) 0.05807(19) Uani 1 1 d . . . . .
Ag3 Ag 0.57204(5) 0.29355(5) 0.45464(5) 0.1299(5) Uani 1 1 d . U . . .
Ag4 Ag 0.52543(4) 0.32239(4) 0.50978(3) 0.0885(3) Uani 1 1 d . . . . .
Ag5 Ag 0.50004(4) 0.333333 0.583333 0.0761(3) Uani 1 2 d S TU P B .
Ag6 Ag 0.64374(3) 0.46544(3) 0.54581(2) 0.0685(2) Uani 1 1 d . . . . .
Au1 Au 0.666667 0.333333 0.583333 0.0482(2) Uani 1 6 d S T P . .
C1 C 0.5707(6) 0.1784(5) 0.4546(3) 0.099(4) Uani 1 1 d . . . . .
H1A H 0.589464 0.160355 0.454752 0.119 Uiso 1 1 calc R . . . .
H1B H 0.544202 0.163184 0.471651 0.119 Uiso 1 1 calc R . . . .
C2 C 0.5471(5) 0.1726(5) 0.4212(3) 0.085(3) Uani 1 1 d D . . . .
C3 C 0.5666(7) 0.1632(7) 0.3926(3) 0.127(6) Uani 1 1 d D . . . .
H3 H 0.595912 0.160835 0.394556 0.153 Uiso 1 1 calc R . . . .
C4 C 0.5449(8) 0.1570(9) 0.3610(5) 0.158(7) Uani 1 1 d D U . . .
H4 H 0.557162 0.148524 0.341984 0.189 Uiso 1 1 calc R . . . .
C5 C 0.5040(8) 0.1644(9) 0.3597(6) 0.151(7) Uani 1 1 d D U . . .
H5 H 0.490702 0.163855 0.338383 0.182 Uiso 1 1 calc R . . . .
C6 C 0.4807(8) 0.1724(9) 0.3869(5) 0.165(10) Uani 1 1 d D . . . .
H6 H 0.451568 0.174918 0.384857 0.197 Uiso 1 1 calc R . . . .
C7 C 0.5043(6) 0.1764(6) 0.4174(5) 0.128(6) Uani 1 1 d D . . . .
H7 H 0.490256 0.182004 0.436701 0.153 Uiso 1 1 calc R . . . .
C8 C 0.5173(5) 0.4359(6) 0.5378(4) 0.092(4) Uani 1 1 d . . . . .
H8A H 0.481559 0.413148 0.542430 0.110 Uiso 1 1 calc R . . . .
H8B H 0.529709 0.464048 0.553666 0.110 Uiso 1 1 calc R . . . .
C9 C 0.5234(6) 0.4557(6) 0.5025(4) 0.096(4) Uani 1 1 d . . . . .
C10 C 0.5631(7) 0.5036(6) 0.4945(4) 0.103(4) Uani 1 1 d . . . . .
H10 H 0.585302 0.523133 0.511663 0.124 Uiso 1 1 calc R . . . .
C11 C 0.5714(7) 0.5236(8) 0.4622(4) 0.118(5) Uani 1 1 d . . . . .
H11 H 0.598963 0.555558 0.457508 0.142 Uiso 1 1 calc R . . . .
C12 C 0.5377(9) 0.4948(9) 0.4369(5) 0.127(6) Uani 1 1 d . . . . .
H12 H 0.542037 0.508068 0.415161 0.153 Uiso 1 1 calc R . . . .
C13 C 0.4985(9) 0.4474(10) 0.4434(6) 0.143(8) Uani 1 1 d . . . . .
H13 H 0.476641 0.428218 0.425969 0.172 Uiso 1 1 calc R . . . .
C14 C 0.4908(6) 0.4274(7) 0.4762(4) 0.108(5) Uani 1 1 d . . . . .
H14 H 0.463748 0.394986 0.480464 0.130 Uiso 1 1 calc R . . . .
C15A C 0.7645(13) 0.5675(5) 0.5300(7) 0.072(5) Uani 0.5 1 d D U . A 1
H15A H 0.743537 0.572466 0.546373 0.087 Uiso 0.5 1 calc R . . A 1
H15B H 0.794186 0.572492 0.542381 0.087 Uiso 0.5 1 calc R . . A 1
C16A C 0.7798(12) 0.6031(11) 0.5119(7) 0.100(10) Uani 0.5 1 d D U . A 1
C17A C 0.7883(11) 0.6495(11) 0.5218(8) 0.161(11) Uani 0.5 1 d D U . A 1
H17A H 0.786060 0.652227 0.545171 0.193 Uiso 0.5 1 calc R . . A 1
C18A C 0.7993(13) 0.6929(11) 0.5049(8) 0.145(13) Uani 0.5 1 d D U . A 1
H18A H 0.804971 0.723326 0.514356 0.174 Uiso 0.5 1 calc R . . A 1
C19A C 0.8005(16) 0.6828(12) 0.4714(7) 0.161(11) Uani 0.5 1 d D U . A 1
H19A H 0.807266 0.710179 0.457397 0.193 Uiso 0.5 1 calc R . . A 1
C20A C 0.7939(15) 0.6412(12) 0.4539(7) 0.139(13) Uani 0.5 1 d D U . A 1
H20A H 0.793932 0.637626 0.430418 0.167 Uiso 0.5 1 calc R . . A 1
C21A C 0.7872(13) 0.6059(10) 0.4776(6) 0.114(9) Uani 0.5 1 d D U . A 1
H21A H 0.787792 0.577912 0.468685 0.137 Uiso 0.5 1 calc R . . A 1
C15B C 0.7680(14) 0.5622(6) 0.5399(7) 0.074(5) Uani 0.5 1 d D U . A 2
H15C H 0.803004 0.570622 0.543250 0.089 Uiso 0.5 1 calc R . . A 2
H15D H 0.753853 0.565628 0.561152 0.089 Uiso 0.5 1 calc R . . A 2
C16B C 0.7613(11) 0.5996(11) 0.5052(7) 0.093(9) Uani 0.5 1 d D U . A 2
C17B C 0.8059(14) 0.6383(17) 0.4964(12) 0.218(14) Uani 0.5 1 d D U . A 2
H17B H 0.835769 0.639652 0.503627 0.261 Uiso 0.5 1 calc R . . A 2
C18B C 0.8080(13) 0.6762(16) 0.4768(12) 0.219(14) Uani 0.5 1 d D U . A 2
H18B H 0.837898 0.707385 0.475231 0.263 Uiso 0.5 1 calc R . . A 2
C19B C 0.7656(17) 0.6677(17) 0.4594(11) 0.215(14) Uani 0.5 1 d D U . A 2
H19B H 0.767980 0.687456 0.440704 0.258 Uiso 0.5 1 calc R . . A 2
C20B C 0.7197(17) 0.6296(14) 0.4702(9) 0.207(14) Uani 0.5 1 d D U . A 2
H20B H 0.689945 0.627738 0.462367 0.248 Uiso 0.5 1 calc R . . A 2
C21B C 0.7175(11) 0.5943(11) 0.4923(7) 0.113(9) Uani 0.5 1 d D U . A 2
H21B H 0.686240 0.566884 0.498630 0.136 Uiso 0.5 1 calc R . . A 2
C22A C 0.3792(9) 0.2916(12) 0.5500(9) 0.105(9) Uani 0.5 1 d D U . B 1
H22A H 0.366502 0.284769 0.572003 0.126 Uiso 0.5 1 calc R . . B 1
C22B C 0.3942(12) 0.3008(12) 0.5260(7) 0.102(8) Uani 0.5 1 d D U . B 2
H22B H 0.409496 0.310993 0.504828 0.122 Uiso 0.5 1 calc R . . B 2
C23A C 0.2937(15) 0.256(2) 0.5367(12) 0.164(10) Uani 0.5 1 d . U . B 1
H23A H 0.291121 0.238839 0.557957 0.246 Uiso 0.5 1 calc GR . . B 1
H23B H 0.273470 0.230624 0.519968 0.246 Uiso 0.5 1 calc GR . . B 1
H23C H 0.281664 0.279109 0.539519 0.246 Uiso 0.5 1 calc GR . . B 1
C24A C 0.3563(14) 0.2885(19) 0.4963(10) 0.144(9) Uani 0.5 1 d . U . B 1
H24A H 0.392353 0.309840 0.493591 0.216 Uiso 0.5 1 calc GR . . B 1
H24B H 0.339202 0.304258 0.485697 0.216 Uiso 0.5 1 calc GR . . B 1
H24C H 0.345565 0.256116 0.485781 0.216 Uiso 0.5 1 calc GR . . B 1
C23B C 0.3216(17) 0.283(2) 0.5555(11) 0.167(11) Uani 0.5 1 d . U . B 2
H23D H 0.300399 0.247862 0.561308 0.251 Uiso 0.5 1 d R . . B 2
H23E H 0.300729 0.298062 0.551568 0.251 Uiso 0.5 1 d R . . B 2
H23F H 0.344749 0.300502 0.573748 0.251 Uiso 0.5 1 d R . . B 2
C24B C 0.3196(15) 0.2659(19) 0.4941(10) 0.145(9) Uani 0.5 1 d . U . B 2
H24D H 0.312244 0.291168 0.485717 0.217 Uiso 0.5 1 calc GR . . B 2
H24E H 0.288428 0.234391 0.497295 0.217 Uiso 0.5 1 calc GR . . B 2
H24F H 0.340599 0.261042 0.478065 0.217 Uiso 0.5 1 calc GR . . B 2
C25 C 0.4762(6) 0.2986(6) 0.4348(4) 0.091(4) Uani 1 1 d . . . . .
C26 C 0.4348(7) 0.2943(10) 0.4109(5) 0.125(6) Uani 1 1 d . . . . .
C27 C 0.666667 0.5688(6) 0.583333 0.094(6) Uani 1 2 d S T P C .
C28 C 0.666667 0.6192(8) 0.583333 0.108(6) Uani 1 2 d DS TU P . .
F1 F 0.4217(5) 0.2578(5) 0.3887(4) 0.184(6) Uani 1 1 d . . . . .
F2 F 0.3960(5) 0.2899(7) 0.4234(3) 0.186(5) Uani 1 1 d . U . . .
F3 F 0.4527(6) 0.3352(6) 0.3916(3) 0.178(5) Uani 1 1 d . . . . .
F4 F 0.6390(16) 0.6210(17) 0.6085(7) 0.200(14) Uani 0.5 1 d D U . C -1
F5 F 0.7123(6) 0.6579(9) 0.5771(10) 0.162(10) Uani 0.5 1 d D U . C -1
F6 F 0.6417(10) 0.6236(7) 0.5573(6) 0.128(6) Uani 0.5 1 d D U . C -1
N1 N 0.3459(5) 0.2824(7) 0.5259(4) 0.127(4) Uani 1 1 d . U . . .
O1 O 0.5049(4) 0.2866(4) 0.4245(3) 0.111(3) Uani 1 1 d . . . . .
O2 O 0.4729(4) 0.3126(4) 0.4636(3) 0.102(3) Uani 1 1 d . . . . .
O3 O 0.4211(5) 0.3066(5) 0.5474(4) 0.139(4) Uani 1 1 d D U . . .
O4 O 0.6390(4) 0.5374(3) 0.5623(2) 0.093(3) Uani 1 1 d . . . . .
S1 S 0.72896(11) 0.49893(10) 0.52059(7) 0.0705(6) Uani 1 1 d D U . . .
S2 S 0.55251(10) 0.40183(11) 0.54395(7) 0.0718(7) Uani 1 1 d . . . . .
S3 S 0.61396(11) 0.24550(11) 0.46558(7) 0.0727(7) Uani 1 1 d . . . . .
S4 S 0.6402(4) 0.3344(5) 0.41753(19) 0.102(3) Uani 0.3333 1 d . . . . .

loop_
_atom_site_aniso_label
_atom_site_aniso_U_11
_atom_site_aniso_U_22
_atom_site_aniso_U_33
_atom_site_aniso_U_23
_atom_site_aniso_U_13
_atom_site_aniso_U_12
Ag1 0.0571(4) 0.0520(4) 0.0621(4) 0.0037(3) -0.0002(3) 0.0269(3)
Ag2 0.0590(4) 0.0556(4) 0.0572(4) -0.0068(3) -0.0029(3) 0.0269(3)
Ag3 0.1044(9) 0.1110(9) 0.1955(15) -0.0302(9) -0.0266(9) 0.0697(7)
Ag4 0.0938(6) 0.0838(6) 0.0910(6) -0.0116(5) -0.0327(5) 0.0468(5)
Ag5 0.0651(5) 0.0841(8) 0.0853(7) -0.0027(6) -0.0013(3) 0.0420(4)
Ag6 0.0705(5) 0.0614(4) 0.0795(5) 0.0029(3) -0.0045(4) 0.0373(4)
Au1 0.0476(3) 0.0476(3) 0.0495(4) 0.000 0.000 0.02380(14)
C1 0.118(11) 0.069(8) 0.092(9) -0.010(6) -0.015(8) 0.034(8)
C2 0.098(9) 0.069(7) 0.081(8) -0.024(6) -0.023(7) 0.037(7)
C3 0.135(14) 0.145(15) 0.108(11) -0.050(11) -0.040(11) 0.074(13)
C4 0.165(11) 0.156(11) 0.144(11) -0.024(8) -0.007(8) 0.074(8)
C5 0.154(11) 0.152(11) 0.149(11) -0.012(8) -0.029(8) 0.077(8)
C6 0.140(17) 0.17(2) 0.21(2) -0.088(18) -0.091(17) 0.096(16)
C7 0.097(11) 0.103(12) 0.170(17) -0.047(11) -0.042(11) 0.041(9)
C8 0.093(9) 0.101(9) 0.111(10) 0.004(8) -0.012(7) 0.071(8)
C9 0.100(10) 0.099(10) 0.121(11) -0.007(8) -0.021(8) 0.074(9)
C10 0.122(12) 0.102(11) 0.110(11) -0.001(8) -0.024(9) 0.074(10)
C11 0.137(14) 0.139(14) 0.112(12) 0.008(11) -0.015(11) 0.095(13)
C12 0.18(2) 0.150(16) 0.110(12) 0.002(12) -0.019(13) 0.129(16)
C13 0.17(2) 0.17(2) 0.143(17) -0.048(15) -0.071(15) 0.125(18)
C14 0.098(10) 0.126(12) 0.130(13) -0.022(10) -0.039(9) 0.079(10)
C15A 0.084(7) 0.047(6) 0.085(8) 0.010(6) 0.000(8) 0.032(6)
C16A 0.100(13) 0.096(13) 0.113(13) 0.008(9) -0.008(9) 0.054(9)
C17A 0.165(13) 0.154(13) 0.161(13) 0.003(7) -0.003(7) 0.079(8)
C18A 0.155(16) 0.133(16) 0.145(16) 0.002(10) 0.002(10) 0.071(11)
C19A 0.165(13) 0.154(13) 0.161(13) 0.003(7) -0.003(7) 0.079(8)
C20A 0.147(15) 0.130(15) 0.138(15) -0.008(9) 0.013(9) 0.067(10)
C21A 0.135(13) 0.095(12) 0.115(13) 0.000(9) 0.001(9) 0.059(9)
C15B 0.085(7) 0.048(6) 0.082(8) 0.012(6) 0.001(8) 0.028(6)
C16B 0.094(12) 0.078(11) 0.113(13) 0.009(8) 0.014(9) 0.048(9)
C17B 0.216(16) 0.218(16) 0.221(16) 0.015(8) -0.009(8) 0.109(10)
C18B 0.215(15) 0.218(15) 0.222(15) 0.015(7) -0.008(7) 0.107(9)
C19B 0.213(15) 0.214(15) 0.222(16) 0.017(8) -0.007(7) 0.110(10)
C20B 0.210(16) 0.204(17) 0.221(18) 0.025(12) -0.012(12) 0.114(14)
C21B 0.118(13) 0.103(12) 0.112(12) 0.021(9) -0.016(9) 0.050(9)
C22A 0.096(12) 0.108(12) 0.112(12) 0.002(9) 0.005(9) 0.053(9)
C22B 0.098(12) 0.103(12) 0.106(12) -0.002(9) -0.001(9) 0.052(9)
C23A 0.105(15) 0.208(19) 0.143(17) 0.005(16) 0.001(14) 0.050(15)
C24A 0.086(13) 0.197(18) 0.127(15) 0.006(16) -0.008(14) 0.055(14)
C23B 0.108(15) 0.208(19) 0.140(17) 0.001(17) -0.003(14) 0.046(15)
C24B 0.097(14) 0.196(18) 0.122(15) 0.002(16) -0.011(14) 0.058(15)
C25 0.090(9) 0.102(10) 0.084(9) -0.020(7) -0.014(7) 0.051(8)
C26 0.093(11) 0.18(2) 0.091(11) -0.012(12) -0.021(9) 0.062(13)
C27 0.085(12) 0.065(7) 0.140(17) -0.011(6) -0.022(12) 0.042(6)
C28 0.110(9) 0.099(8) 0.119(10) -0.004(4) -0.007(8) 0.055(5)
F1 0.199(12) 0.177(11) 0.189(11) -0.078(9) -0.119(10) 0.105(10)
F2 0.121(8) 0.316(15) 0.130(8) -0.006(9) -0.035(7) 0.117(9)
F3 0.182(12) 0.192(13) 0.165(11) 0.016(10) -0.062(9) 0.098(10)
F4 0.25(2) 0.176(19) 0.22(2) -0.019(15) 0.004(16) 0.137(17)
F5 0.165(16) 0.102(12) 0.23(2) 0.009(14) -0.032(15) 0.071(12)
F6 0.154(14) 0.083(9) 0.180(14) 0.020(9) -0.032(12) 0.084(10)
N1 0.081(7) 0.184(12) 0.113(9) 0.009(10) -0.012(7) 0.064(8)
O1 0.097(7) 0.127(8) 0.118(8) -0.032(6) -0.023(6) 0.063(7)
O2 0.094(6) 0.124(8) 0.098(7) -0.018(6) -0.025(5) 0.062(6)
O3 0.101(6) 0.155(8) 0.154(8) -0.002(6) -0.031(6) 0.059(6)
O4 0.104(6) 0.075(5) 0.115(7) -0.009(5) -0.028(5) 0.055(5)
S1 0.0730(16) 0.0545(13) 0.0809(16) 0.0098(11) 0.0013(13) 0.0295(12)
S2 0.0658(15) 0.0733(16) 0.0847(17) -0.0031(13) -0.0076(13) 0.0411(14)
S3 0.0776(17) 0.0749(16) 0.0633(14) -0.0135(12) -0.0111(12) 0.0364(14)
S4 0.108(8) 0.151(9) 0.041(3) -0.036(5) 0.009(4) 0.060(8)

loop_
_atom_type_symbol
_atom_type_description
_atom_type_scat_dispersion_real
_atom_type_scat_dispersion_imag
_atom_type_scat_source
C C 0.0181 0.0091 'International Tables Vol C Tables 4.2.6.8 and 6.1.1.4'
H H 0.0000 0.0000 'International Tables Vol C Tables 4.2.6.8 and 6.1.1.4'
Ag Ag 0.1306 4.2820 'International Tables Vol C Tables 4.2.6.8 and 6.1.1.4'
Au Au -4.4197 7.2980 'International Tables Vol C Tables 4.2.6.8 and 6.1.1.4'
F F 0.0727 0.0534 'International Tables Vol C Tables 4.2.6.8 and 6.1.1.4'
N N 0.0311 0.0180 'International Tables Vol C Tables 4.2.6.8 and 6.1.1.4'
O O 0.0492 0.0322 'International Tables Vol C Tables 4.2.6.8 and 6.1.1.4'
S S 0.3331 0.5567 'International Tables Vol C Tables 4.2.6.8 and 6.1.1.4'

loop_
_geom_angle_atom_site_label_1
_geom_angle_atom_site_label_2
_geom_angle_atom_site_label_3
_geom_angle
_geom_angle_site_symmetry_1
_geom_angle_site_symmetry_3
Ag1 Ag1 Ag1 105.33(3) 16_545 18_655
Ag1 Ag1 Ag2 62.69(3) 16_545 2_655
Ag1 Ag1 Ag2 59.04(3) 16_545 17
Ag1 Ag1 Ag4 89.97(3) 16_545 3_665
Ag1 Ag1 Ag5 61.409(16) 16_545 3_665
Ag1 Ag1 Ag6 164.28(3) 16_545 .
Ag1 Ag1 Ag6 111.90(4) 16_545 18_655
Ag2 Ag1 Ag1 60.80(3) 3_665 18_655
Ag2 Ag1 Ag1 107.26(2) 2_655 18_655
Ag2 Ag1 Ag1 56.57(2) 17 18_655
Ag2 Ag1 Ag1 110.10(2) 3_665 16_545
Ag2 Ag1 Ag2 107.98(3) 2_655 17
Ag2 Ag1 Ag2 106.65(3) 3_665 17
Ag2 Ag1 Ag2 59.90(3) 3_665 2_655
Ag2 Ag1 Ag4 146.97(3) 17 3_665
Ag2 Ag1 Ag4 60.53(3) 2_655 3_665
Ag2 Ag1 Ag4 93.96(3) 3_665 3_665
Ag2 Ag1 Ag5 151.46(3) 3_665 3_665
Ag2 Ag1 Ag5 94.30(2) 2_655 3_665
Ag2 Ag1 Ag6 112.70(3) 3_665 18_655
Ag2 Ag1 Ag6 61.04(2) 3_665 .
Ag2 Ag1 Ag6 116.41(3) 2_655 .
Ag2 Ag1 Ag6 164.48(3) 2_655 18_655
Ag4 Ag1 Ag1 153.59(4) 3_665 18_655
Ag5 Ag1 Ag1 145.95(4) 3_665 18_655
Ag5 Ag1 Ag2 92.18(2) 3_665 17
Ag5 Ag1 Ag4 60.40(2) 3_665 3_665
Ag6 Ag1 Ag1 59.28(2) . 18_655
Ag6 Ag1 Ag1 58.90(2) 18_655 18_655
Ag6 Ag1 Ag2 109.31(3) . 17
Ag6 Ag1 Ag2 59.44(2) 18_655 17
Ag6 Ag1 Ag4 103.18(3) . 3_665
Ag6 Ag1 Ag4 135.00(3) 18_655 3_665
Ag6 Ag1 Ag5 95.23(2) 18_655 3_665
Ag6 Ag1 Ag5 132.82(3) . 3_665
Ag6 Ag1 Ag6 64.44(3) . 18_655
Au1 Ag1 Ag1 58.934(14) . 16_545
Au1 Ag1 Ag1 56.738(14) . 18_655
Au1 Ag1 Ag2 57.127(18) . 17
Au1 Ag1 Ag2 58.396(18) . 2_655
Au1 Ag1 Ag2 58.722(18) . 3_665
Au1 Ag1 Ag4 118.78(3) . 3_665
Au1 Ag1 Ag5 120.34(3) . 3_665
Au1 Ag1 Ag6 106.12(3) . 18_655
Au1 Ag1 Ag6 106.44(3) . .
S1 Ag1 Ag1 142.62(7) . 16_545
S1 Ag1 Ag1 111.07(7) . 18_655
S1 Ag1 Ag2 81.46(7) . 3_665
S1 Ag1 Ag2 97.76(7) . 2_655
S1 Ag1 Ag2 153.71(7) . 17
S1 Ag1 Ag4 53.12(7) . 3_665
S1 Ag1 Ag5 91.10(7) . 3_665
S1 Ag1 Ag6 94.29(7) . 18_655
S1 Ag1 Ag6 52.03(7) . .
S1 Ag1 Au1 139.66(7) . .
Ag1 Ag2 Ag1 62.64(3) 2_655 17
Ag1 Ag2 Ag1 109.67(3) 2_655 3_665
Ag1 Ag2 Ag1 58.27(3) 3_665 17
Ag1 Ag2 Ag2 60.52(3) 2_655 3_665
Ag1 Ag2 Ag2 108.93(2) 2_655 2_655
Ag1 Ag2 Ag4 61.99(3) 3_665 2_655
Ag1 Ag2 Ag4 146.41(4) 2_655 2_655
Ag1 Ag2 Ag6 111.61(3) 3_665 2_655
Ag1 Ag2 Ag6 61.09(2) 2_655 2_655
Ag2 Ag2 Ag1 109.153(19) 3_665 17
Ag2 Ag2 Ag1 106.33(2) 2_655 17
Ag2 Ag2 Ag1 108.18(2) 3_665 3_665
Ag2 Ag2 Ag1 59.58(3) 2_655 3_665
Ag2 Ag2 Ag2 60.0 3_665 2_655
Ag2 Ag2 Ag4 94.67(4) 2_655 2_655
Ag2 Ag2 Ag4 151.97(3) 3_665 2_655
Ag2 Ag2 Ag6 165.17(2) 2_655 2_655
Ag2 Ag2 Ag6 117.02(4) 3_665 2_655
Ag4 Ag2 Ag1 88.38(3) 2_655 17
Ag6 Ag2 Ag1 59.88(2) 2_655 17
Ag6 Ag2 Ag4 90.55(3) 2_655 2_655
Au1 Ag2 Ag1 59.100(19) . 2_655
Au1 Ag2 Ag1 58.768(19) . 3_665
Au1 Ag2 Ag1 57.485(18) . 17
Au1 Ag2 Ag2 58.728(12) . 2_655
Au1 Ag2 Ag2 58.729(12) . 3_665
Au1 Ag2 Ag4 120.61(3) . 2_655
Au1 Ag2 Ag6 106.78(3) . 2_655
S3 Ag2 Ag1 129.49(7) . 3_665
S3 Ag2 Ag1 120.60(7) . 2_655
S3 Ag2 Ag1 144.46(8) . 17
S3 Ag2 Ag2 105.18(7) . 2_655
S3 Ag2 Ag2 100.58(7) . 3_665
S3 Ag2 Ag4 73.04(7) . 2_655
S3 Ag2 Ag6 89.61(7) . 2_655
S3 Ag2 Au1 157.69(8) . .
O1 Ag3 Ag4 82.6(3) . .
O1 Ag3 S3 107.7(3) . 3_665
O1 Ag3 S3 139.3(3) . .
O1 Ag3 S4 103.8(4) . .
S3 Ag3 Ag4 74.02(8) 3_665 .
S3 Ag3 Ag4 121.66(10) . .
S3 Ag3 S3 110.22(13) . 3_665
S4 Ag3 Ag4 137.4(3) . .
S4 Ag3 S3 80.6(3) . .
S4 Ag3 S3 63.8(3) . 3_665
Ag1 Ag4 Ag5 59.28(3) 2_655 .
Ag2 Ag4 Ag1 57.47(2) 3_665 2_655
Ag2 Ag4 Ag5 91.71(3) 3_665 .
Ag3 Ag4 Ag1 96.63(4) . 2_655
Ag3 Ag4 Ag2 72.51(4) . 3_665
Ag3 Ag4 Ag5 155.90(5) . .
O2 Ag4 Ag1 153.9(3) . 2_655
O2 Ag4 Ag2 140.1(3) . 3_665
O2 Ag4 Ag3 77.7(3) . .
O2 Ag4 Ag5 123.9(3) . .
O2 Ag4 S1 100.7(3) . 2_655
O2 Ag4 S2 114.4(3) . .
S1 Ag4 Ag1 53.60(6) 2_655 2_655
S1 Ag4 Ag2 95.75(6) 2_655 3_665
S1 Ag4 Ag3 73.48(7) 2_655 .
S1 Ag4 Ag5 90.63(7) 2_655 .
S2 Ag4 Ag1 87.86(7) . 2_655
S2 Ag4 Ag2 72.35(7) . 3_665
S2 Ag4 Ag3 134.64(8) . .
S2 Ag4 Ag5 50.80(7) . .
S2 Ag4 S1 137.78(10) . 2_655
Ag1 Ag5 Ag1 57.18(3) 2_655 18_655
Ag1 Ag5 Ag4 87.55(3) 2_655 17
Ag1 Ag5 Ag4 87.55(3) 18_655 .
Ag1 Ag5 Ag4 60.32(3) 2_655 .
Ag1 Ag5 Ag4 60.32(3) 18_655 17
Ag4 Ag5 Ag4 144.33(5) . 17
O3 Ag5 Ag1 117.2(3) 17 18_655
O3 Ag5 Ag1 117.2(3) . 2_655
O3 Ag5 Ag1 156.5(3) . 18_655
O3 Ag5 Ag1 156.5(3) 17 2_655
O3 Ag5 Ag4 71.7(3) . .
O3 Ag5 Ag4 142.5(3) . 17
O3 Ag5 Ag4 71.7(3) 17 17
O3 Ag5 Ag4 142.5(3) 17 .
O3 Ag5 O3 77.0(7) . 17
S2 Ag5 Ag1 66.61(7) . 18_655
S2 Ag5 Ag1 89.95(7) 17 18_655
S2 Ag5 Ag1 66.60(7) 17 2_655
S2 Ag5 Ag1 89.95(7) . 2_655
S2 Ag5 Ag4 117.61(7) . 17
S2 Ag5 Ag4 52.97(7) . .
S2 Ag5 Ag4 52.98(7) 17 17
S2 Ag5 Ag4 117.60(7) 17 .
S2 Ag5 O3 91.6(3) 17 17
S2 Ag5 O3 109.1(3) 17 .
S2 Ag5 O3 109.1(3) . 17
S2 Ag5 O3 91.6(3) . .
S2 Ag5 S2 153.80(13) . 17
Ag1 Ag6 Ag1 61.82(3) . 18_655
Ag1 Ag6 Ag6 57.60(2) 18_655 18_655
Ag1 Ag6 Ag6 57.96(2) . 18_655
Ag2 Ag6 Ag1 60.68(2) 3_665 18_655
Ag2 Ag6 Ag1 57.87(2) 3_665 .
Ag2 Ag6 Ag6 105.009(19) 3_665 18_655
O4 Ag6 Ag1 126.9(2) . .
O4 Ag6 Ag1 116.0(2) . 18_655
O4 Ag6 Ag2 173.2(2) . 3_665
O4 Ag6 Ag6 76.4(2) . 18_655
O4 Ag6 S1 105.5(3) . .
O4 Ag6 S2 99.8(2) . .
S1 Ag6 Ag1 55.18(6) . .
S1 Ag6 Ag1 116.74(7) . 18_655
S1 Ag6 Ag2 81.20(7) . 3_665
S1 Ag6 Ag6 91.72(7) . 18_655
S2 Ag6 Ag1 66.80(7) . 18_655
S2 Ag6 Ag1 121.27(7) . .
S2 Ag6 Ag2 73.52(7) . 3_665
S2 Ag6 Ag6 113.30(8) . 18_655
S2 Ag6 S1 148.03(10) . .
Ag1 Au1 Ag1 66.52(3) 3_665 16_545
Ag1 Au1 Ag1 115.682(10) 3_665 .
Ag1 Au1 Ag1 115.682(10) 2_655 .
Ag1 Au1 Ag1 66.52(3) 17 2_655
Ag1 Au1 Ag1 66.52(3) 18_655 .
Ag1 Au1 Ag1 177.66(3) 17 .
Ag1 Au1 Ag1 115.679(10) 16_545 17
Ag1 Au1 Ag1 177.67(3) 16_545 2_655
Ag1 Au1 Ag1 62.13(3) 3_665 17
Ag1 Au1 Ag1 62.13(3) 18_655 2_655
Ag1 Au1 Ag1 177.66(3) 3_665 18_655
Ag1 Au1 Ag1 62.13(3) 16_545 .
Ag1 Au1 Ag1 115.685(10) 16_545 18_655
Ag1 Au1 Ag1 115.685(10) 17 18_655
Ag1 Au1 Ag1 115.682(10) 3_665 2_655
Ag2 Au1 Ag1 62.83(2) 18_655 17
Ag2 Au1 Ag1 115.78(2) 2_655 17
Ag2 Au1 Ag1 114.66(2) . .
Ag2 Au1 Ag1 114.66(2) 17 17
Ag2 Au1 Ag1 115.79(2) 3_665 16_545
Ag2 Au1 Ag1 62.18(2) 16_545 17
Ag2 Au1 Ag1 65.39(2) 17 .
Ag2 Au1 Ag1 114.66(2) 3_665 3_665
Ag2 Au1 Ag1 115.79(2) 17 2_655
Ag2 Au1 Ag1 65.39(2) 18_655 3_665
Ag2 Au1 Ag1 62.84(2) 17 16_545
Ag2 Au1 Ag1 115.79(2) . 18_655
Ag2 Au1 Ag1 62.18(2) 3_665 .
Ag2 Au1 Ag1 119.18(2) 2_655 18_655
Ag2 Au1 Ag1 62.84(2) . 3_665
Ag2 Au1 Ag1 65.39(2) 3_665 18_655
Ag2 Au1 Ag1 119.18(2) 18_655 2_655
Ag2 Au1 Ag1 114.66(2) 18_655 18_655
Ag2 Au1 Ag1 65.39(2) 16_545 2_655
Ag2 Au1 Ag1 119.17(2) 17 3_665
Ag2 Au1 Ag1 62.18(2) 18_655 16_545
Ag2 Au1 Ag1 62.84(2) 16_545 18_655
Ag2 Au1 Ag1 114.66(2) 16_545 16_545
Ag2 Au1 Ag1 115.79(2) 16_545 3_665
Ag2 Au1 Ag1 62.84(2) 2_655 .
Ag2 Au1 Ag1 119.18(2) . 16_545
Ag2 Au1 Ag1 115.79(2) 18_655 .
Ag2 Au1 Ag1 65.39(2) 2_655 16_545
Ag2 Au1 Ag1 119.18(2) 16_545 .
Ag2 Au1 Ag1 62.18(2) . 2_655
Ag2 Au1 Ag1 62.18(2) 2_655 3_665
Ag2 Au1 Ag1 114.66(2) 2_655 2_655
Ag2 Au1 Ag1 119.18(2) 3_665 17
Ag2 Au1 Ag1 62.83(2) 3_665 2_655
Ag2 Au1 Ag1 65.39(2) . 17
Ag2 Au1 Ag1 62.18(2) 17 18_655
Ag2 Au1 Ag2 118.73(3) 2_655 17
Ag2 Au1 Ag2 62.54(2) . 2_655
Ag2 Au1 Ag2 116.24(3) 2_655 18_655
Ag2 Au1 Ag2 116.25(3) 3_665 17
Ag2 Au1 Ag2 62.54(2) 2_655 3_665
Ag2 Au1 Ag2 62.54(2) 18_655 17
Ag2 Au1 Ag2 177.88(3) . 17
Ag2 Au1 Ag2 116.24(3) . 16_545
Ag2 Au1 Ag2 62.54(2) . 3_665
Ag2 Au1 Ag2 177.88(3) 2_655 16_545
Ag2 Au1 Ag2 118.72(3) . 18_655
Ag2 Au1 Ag2 118.73(3) 3_665 16_545
Ag2 Au1 Ag2 177.88(3) 3_665 18_655
Ag2 Au1 Ag2 62.54(2) 18_655 16_545
Ag2 Au1 Ag2 62.55(2) 17 16_545
C2 C1 S3 112.4(9) . .
C3 C2 C1 121.9(13) . .
C3 C2 C7 117.1(14) . .
C7 C2 C1 121.0(13) . .
C2 C3 C4 123.0(16) . .
C5 C4 C3 115.1(19) . .
C6 C5 C4 126(2) . .
C5 C6 C7 114.0(19) . .
C2 C7 C6 124.3(16) . .
C9 C8 S2 111.2(9) . .
C10 C9 C8 120.3(14) . .
C10 C9 C14 117.0(16) . .
C14 C9 C8 122.7(16) . .
C11 C10 C9 123.1(16) . .
C10 C11 C12 118.2(19) . .
C13 C12 C11 121.1(18) . .
C12 C13 C14 120.1(18) . .
C9 C14 C13 120.6(18) . .
C16A C15A S1 131(2) . .
C15A C16A C17A 124(3) . .
C15A C16A C21A 129(3) . .
C17A C16A C21A 106(3) . .
C16A C17A C18A 134(3) . .
C17A C18A C19A 106(3) . .
C18A C19A C20A 134(3) . .
C21A C20A C19A 106(3) . .
C20A C21A C16A 133(3) . .
S1 C15B C16B 97.1(14) . .
C17B C16B C15B 111(3) . .
C17B C16B C21B 121(3) . .
C21B C16B C15B 127(3) . .
C16B C17B C18B 120(4) . .
C17B C18B C19B 119(3) . .
C20B C19B C18B 118(3) . .
C21B C20B C19B 120(3) . .
C20B C21B C16B 119(3) . .
O3 C22A N1 128(3) . .
O3 C22B N1 131(3) . .
O1 C25 C26 118.0(14) . .
O1 C25 O2 128.9(14) . .
O2 C25 C26 113.1(14) . .
F1 C26 C25 112.0(18) . .
F1 C26 F3 102.6(16) . .
F2 C26 C25 118.0(15) . .
F2 C26 F1 108.1(18) . .
F2 C26 F3 105(2) . .
F3 C26 C25 109.9(16) . .
O4 C27 C28 115.8(8) 18_655 .
O4 C27 C28 115.8(8) . .
O4 C27 O4 128.5(17) 18_655 .
F4 C28 C27 111(2) . .
F4 C28 F6 99.7(15) . .
F5 C28 C27 111.5(16) . .
F5 C28 F4 121(2) . .
F5 C28 F6 99.6(14) . .
F6 C28 C27 112.8(12) . .
C22A N1 C23A 115(3) . .
C22B N1 C23B 120(3) . .
C22B N1 C24B 118(2) . .
C24A N1 C22A 124(3) . .
C24A N1 C23A 120(3) . .
C23B N1 C24B 122(3) . .
C25 O1 Ag3 124.1(10) . .
C25 O2 Ag4 126.3(9) . .
C22A O3 Ag5 141(2) . .
C22B O3 Ag5 164(2) . .
C27 O4 Ag6 124.9(9) . .
Ag4 S1 Ag1 73.28(8) 3_665 .
Ag6 S1 Ag1 72.79(8) . .
Ag6 S1 Ag4 141.38(11) . 3_665
C15A S1 Ag1 117.5(8) . .
C15A S1 Ag4 105.1(13) . 3_665
C15A S1 Ag6 106.6(13) . .
C15B S1 Ag1 103.4(8) . .
C15B S1 Ag6 105.0(13) . .
Ag5 S2 Ag4 76.23(9) . .
Ag5 S2 Ag6 130.44(12) . .
Ag6 S2 Ag4 117.94(11) . .
C8 S2 Ag4 117.8(5) . .
C8 S2 Ag5 104.4(5) . .
C8 S2 Ag6 107.7(5) . .
Ag2 S3 Ag3 89.89(10) . 2_655
Ag2 S3 S4 122.3(3) . 2_655
Ag3 S3 Ag2 96.35(11) . .
Ag3 S3 Ag3 123.66(14) . 2_655
Ag3 S3 S4 54.7(3) 2_655 2_655
Ag3 S3 S4 75.8(3) . 2_655
C1 S3 Ag2 119.0(5) . .
C1 S3 Ag3 116.1(6) . 2_655
C1 S3 Ag3 109.1(5) . .
C1 S3 S4 117.5(5) . 2_655
Ag3 S4 S3 61.55(19) . 3_665
S4 S4 Ag3 106.5(10) 2_655 .
S4 S4 Ag3 140.2(3) 3_665 .
S4 S4 S3 96.4(8) 3_665 3_665
S4 S4 S3 129.0(3) 2_655 3_665
S4 S4 S4 59.996(1) 3_665 2_655

loop_
_geom_bond_atom_site_label_1
_geom_bond_atom_site_label_2
_geom_bond_distance
_geom_bond_site_symmetry_2
Ag1 Ag1 3.0780(14) 18_655
Ag1 Ag1 2.8963(13) 16_545
Ag1 Ag2 2.9200(10) 2_655
Ag1 Ag2 2.8925(10) 3_665
Ag1 Ag2 3.0257(9) 17
Ag1 Ag4 3.0576(11) 3_665
Ag1 Ag5 3.0257(12) 3_665
Ag1 Ag6 2.9898(10) .
Ag1 Ag6 3.0016(10) 18_655
Ag1 Au1 2.8064(7) .
Ag1 S1 2.570(3) .
Ag2 Ag2 2.9021(12) 2_655
Ag2 Ag2 2.9020(12) 3_665
Ag2 Ag4 3.0150(12) 2_655
Ag2 Ag6 2.9883(10) 2_655
Ag2 Au1 2.7952(6) .
Ag2 S3 2.495(3) .
Ag3 Ag4 2.9554(19) .
Ag3 O1 2.277(10) .
Ag3 S3 2.503(3) 3_665
Ag3 S3 2.407(3) .
Ag3 S4 2.322(10) .
Ag4 Ag5 3.0601(11) .
Ag4 O2 2.341(9) .
Ag4 S1 2.554(3) 2_655
Ag4 S2 2.515(3) .
Ag5 O3 2.544(12) .
Ag5 O3 2.544(12) 17
Ag5 S2 2.441(3) .
Ag5 S2 2.442(3) 17
Ag6 Ag6 3.1943(16) 18_655
Ag6 O4 2.352(8) .
Ag6 S1 2.468(3) .
Ag6 S2 2.462(3) .
C1 C2 1.466(17) .
C1 S3 1.841(13) .
C2 C3 1.369(9) .
C2 C7 1.370(9) .
C3 C4 1.375(10) .
C4 C5 1.370(10) .
C5 C6 1.369(10) .
C6 C7 1.372(10) .
C8 C9 1.49(2) .
C8 S2 1.838(11) .
C9 C10 1.38(2) .
C9 C14 1.39(2) .
C10 C11 1.38(2) .
C11 C12 1.38(3) .
C12 C13 1.36(3) .
C13 C14 1.40(3) .
C15A C16A 1.18(3) .
C15A S1 1.841(13) .
C16A C17A 1.359(12) .
C16A C21A 1.364(12) .
C17A C18A 1.360(12) .
C18A C19A 1.361(12) .
C19A C20A 1.364(12) .
C20A C21A 1.360(12) .
C15B C16B 1.85(4) .
C15B S1 1.844(13) .
C16B C17B 1.32(3) .
C16B C21B 1.358(13) .
C17B C18B 1.362(13) .
C18B C19B 1.366(13) .
C19B C20B 1.358(13) .
C20B C21B 1.357(13) .
C22A N1 1.31(3) .
C22A O3 1.12(2) .
C22B N1 1.28(3) .
C22B O3 1.12(2) .
C23A N1 1.44(4) .
C24A N1 1.20(4) .
C23B N1 1.38(4) .
C24B N1 1.44(4) .
C25 C26 1.52(2) .
C25 O1 1.173(16) .
C25 O2 1.232(16) .
C26 F1 1.31(2) .
C26 F2 1.22(2) .
C26 F3 1.32(2) .
C27 C28 1.53(3) .
C27 O4 1.225(11) 18_655
C27 O4 1.225(11) .
C28 F4 1.317(14) .
C28 F5 1.316(14) .
C28 F6 1.322(14) .
S3 S4 2.555(9) 2_655
S4 S4 1.422(19) 3_665
S4 S4 1.423(19) 2_655

loop_
_geom_torsion_atom_site_label_1
_geom_torsion_atom_site_label_2
_geom_torsion_atom_site_label_3
_geom_torsion_atom_site_label_4
_geom_torsion
_geom_torsion_site_symmetry_1
_geom_torsion_site_symmetry_4
C1 C2 C3 C4 179.3(18) . .
C1 C2 C7 C6 178.6(17) . .
C2 C1 S3 Ag2 156.9(9) . .
C2 C1 S3 Ag3 -97.5(11) . 2_655
C2 C1 S3 Ag3 47.9(12) . .
C2 C1 S3 S4 -35.6(14) . 2_655
C2 C3 C4 C5 4(3) . .
C3 C2 C7 C6 -1(3) . .
C3 C4 C5 C6 -6(4) . .
C4 C5 C6 C7 4(4) . .
C5 C6 C7 C2 0(3) . .
C7 C2 C3 C4 -1(3) . .
C8 C9 C10 C11 178.6(13) . .
C8 C9 C14 C13 -179.1(14) . .
C9 C8 S2 Ag4 -63.6(12) . .
C9 C8 S2 Ag5 -145.4(10) . .
C9 C8 S2 Ag6 72.8(11) . .
C9 C10 C11 C12 1(2) . .
C10 C9 C14 C13 0(2) . .
C10 C11 C12 C13 -2(3) . .
C11 C12 C13 C14 2(3) . .
C12 C13 C14 C9 0(3) . .
C14 C9 C10 C11 0(2) . .
C15A C16A C17A C18A -170(4) . .
C15A C16A C21A C20A 163(4) . .
C16A C15A S1 Ag1 168(4) . .
C16A C15A S1 Ag4 89(4) . 3_665
C16A C15A S1 Ag6 -113(4) . .
C16A C17A C18A C19A 1(2) . .
C17A C16A C21A C20A -10(5) . .
C17A C18A C19A C20A -1(6) . .
C18A C19A C20A C21A -3(6) . .
C19A C20A C21A C16A 10(6) . .
C21A C16A C17A C18A 3(2) . .
C15B C16B C17B C18B -166(4) . .
C15B C16B C21B C20B 171(3) . .
C16B C15B S1 Ag1 -171.7(14) . .
C16B C15B S1 Ag4 113.3(16) . 3_665
C16B C15B S1 Ag6 -96.2(16) . .
C16B C17B C18B C19B -17(7) . .
C17B C16B C21B C20B 0(3) . .
C17B C18B C19B C20B 21(7) . .
C18B C19B C20B C21B -15(5) . .
C19B C20B C21B C16B 4(3) . .
C21B C16B C17B C18B 7(6) . .
C26 C25 O1 Ag3 176.8(13) . .
C26 C25 O2 Ag4 177.8(12) . .
C28 C27 O4 Ag6 164.3(4) . .
N1 C22A O3 Ag5 177.0(16) . .
N1 C22B O3 Ag5 -170(4) . .
O1 C25 C26 F1 30(3) . .
O1 C25 C26 F2 156(2) . .
O1 C25 C26 F3 -84(2) . .
O1 C25 O2 Ag4 1(3) . .
O2 C25 C26 F1 -147.5(17) . .
O2 C25 C26 F2 -21(3) . .
O2 C25 C26 F3 99.1(19) . .
O2 C25 O1 Ag3 -7(3) . .
O3 C22A N1 C23A 170(4) . .
O3 C22A N1 C24A 1(6) . .
O3 C22B N1 C23B 23(6) . .
O3 C22B N1 C24B -162(4) . .
O4 C27 C28 F4 102(2) . .
O4 C27 C28 F4 -78(2) 18_655 .
O4 C27 C28 F5 60(2) 18_655 .
O4 C27 C28 F5 -120(2) . .
O4 C27 C28 F6 -8.6(15) . .
O4 C27 C28 F6 171.4(15) 18_655 .
O4 C27 O4 Ag6 -15.7(4) 18_655 .
S1 C15A C16A C17A 154(3) . .
S1 C15A C16A C21A -17(7) . .
S1 C15B C16B C17B -131(3) . .
S1 C15B C16B C21B 57(3) . .
S2 C8 C9 C10 -89.4(14) . .
S2 C8 C9 C14 89.2(15) . .
S3 C1 C2 C3 95.8(16) . .
S3 C1 C2 C7 -84.2(16) . .
